data_4300146
loop_
_publ_author_name
'Xiandong Wang'
'Douglas A. Vander Griend'
'Charlotte L. Stern'
'Kenneth R. Poeppelmeier'

_publ_contact_author
;
 Kenneth R. Poeppelmeier   
 Chemistry Department 
 Northwestern University
 2145 Sheridan Rd.
 Evanston, IL 60208-3113
 USA
;
_publ_contact_author_email ' krp@nwu.edu '
_publ_contact_author_fax ' (847) 491-7713 '
_publ_contact_author_phone ' (847) 491-3505 '
_publ_section_title
;
Site-Specific Vanadates Co4Fe3.33(VO4)6 and Mn3Fe4(VO4)6
;
_journal_name_full 'Inorganic Chemistry'
_journal_page_first 136
_journal_page_last 140
_journal_paper_doi 10.1021/ic9909274
_journal_volume 39
_journal_year 2000
_chemical_compound_source CoO/Fe2O3/V2O5-flux
_chemical_formula_analytical 'Co4 Fe3.30 O24 V6 '
_chemical_formula_moiety 'Co4 Fe3.30 O24 V6 '
_chemical_formula_sum 'Co4 Fe3.3 O24 V6'
_chemical_formula_weight 1109.66
_space_group_IT_number 62
_symmetry_cell_setting orthorhombic
_symmetry_Int_Tables_number 62
_symmetry_space_group_name_Hall '-P 2ac 2n'
_symmetry_space_group_name_H-M 'P n m a'
_audit_creation_date 'Fri Feb 21 16:23:06 1997'
_audit_creation_method 'from TEXRAY.INF file'
_cell_angle_alpha 90
_cell_angle_beta 90
_cell_angle_gamma 90
_cell_formula_units_Z 2
_cell_length_a 4.965(1)
_cell_length_b 10.211(1)
_cell_length_c 17.188(3)
_cell_measurement_reflns_used 25
_cell_measurement_temperature 153.2
_cell_measurement_theta_max 13.6
_cell_measurement_theta_min 10.1
_cell_volume 871.4(2)
_computing_cell_refinement 'MSC/AFC Diffractometer Control'
_computing_data_collection 'MSC/AFC Diffractometer Control'
_computing_data_reduction teXsan
_computing_publication_material teXsan
_computing_structure_refinement teXsan
_computing_structure_solution SHELXS86
_diffrn_ambient_temperature 153.2
_diffrn_measurement_device CAD4
_diffrn_measurement_method 'omega/theta scans'
_diffrn_orient_matrix_UB_11 -0.00827
_diffrn_orient_matrix_UB_12 -0.02046
_diffrn_orient_matrix_UB_13 0.05684
_diffrn_orient_matrix_UB_21 0.02606
_diffrn_orient_matrix_UB_22 0.09484
_diffrn_orient_matrix_UB_23 0.01237
_diffrn_orient_matrix_UB_31 -0.19956
_diffrn_orient_matrix_UB_32 0.01326
_diffrn_orient_matrix_UB_33 -0.00072
_diffrn_radiation_monochromator graphite
_diffrn_radiation_source 'X-ray tube'
_diffrn_radiation_type MoKalpha
_diffrn_radiation_wavelength 0.7107
_diffrn_reflns_av_R_equivalents 3.18
_diffrn_reflns_limit_h_max 0
_diffrn_reflns_limit_h_min -6
_diffrn_reflns_limit_k_max 13
_diffrn_reflns_limit_k_min 0
_diffrn_reflns_limit_l_max 21
_diffrn_reflns_limit_l_min -21
_diffrn_reflns_number 2246
_diffrn_reflns_theta_max 26.97
_diffrn_standards_decay_% 0.00
_diffrn_standards_interval_count 90
_diffrn_standards_number 3
_exptl_absorpt_coefficient_mu 9.531
_exptl_absorpt_correction_T_max 0.827
_exptl_absorpt_correction_T_min 0.478
_exptl_absorpt_correction_type analytical
_exptl_absorpt_process_details Tompa_analytical
_exptl_crystal_colour dark
_exptl_crystal_density_diffrn 4.229
_exptl_crystal_description needle
_exptl_crystal_F_000 1047.60
_exptl_crystal_size_max 0.700
_exptl_crystal_size_mid 0.080
_exptl_crystal_size_min 0.020
_refine_diff_density_max 1.40
_refine_diff_density_min -1.30
_refine_ls_extinction_coef 43.18579
_refine_ls_extinction_method Zachariasen_type_2_Gaussian_isotropic
_refine_ls_goodness_of_fit_obs 3.034
_refine_ls_matrix_type full
_refine_ls_number_parameters 54
_refine_ls_number_reflns 867
_refine_ls_number_restraints 0
_refine_ls_R_factor_obs 0.0338
_refine_ls_shift/esd_max 0.0003
_refine_ls_structure_factor_coef F
_refine_ls_weighting_scheme sigma
_refine_ls_wR_factor_obs 0.0417
_reflns_number_observed 867
_reflns_number_total 1239
_reflns_observed_criterion 3.00
_cod_original_sg_symbol_H-M 'P n m a '
_cod_original_formula_sum 'Co4 Fe3.30 O24 V6 '
_cod_database_code 4300146

loop_
_symmetry_equiv_pos_as_xyz
'   +x,   +y,   +z'
1/2+x,1/2-y,1/2-z
'   -x,1/2+y,   -z'
'1/2-x,   -y,1/2+z'
'   -x,   -y,   -z'
1/2-x,1/2+y,1/2+z
'   +x,1/2-y,   +z'
'1/2+x,   +y,1/2-z'

loop_
_atom_site_aniso_label
_atom_site_aniso_U_11
_atom_site_aniso_U_22
_atom_site_aniso_U_33
_atom_site_aniso_U_12
_atom_site_aniso_U_13
_atom_site_aniso_U_23
Co(2) 0.0593(10) 0.0041(5) 0.0081(5) -0.000006000 -0.0064(7) 0.000003000
Co(3) 0.0034(3) 0.005183000 0.008693000 -0.000001000 0.001012000 0.000001000
V(1) 0.0014(4) 0.0056(4) 0.0080(4) -0.000001000 -0.0001(3) 0.000001000
V(2) 0.0015(3) 0.0055(3) 0.0069(3) -0.0004(2) 0.0001(2) 0.0005(2)

loop_
_atom_site_label
_atom_site_fract_x
_atom_site_fract_y
_atom_site_fract_z
_atom_site_U_iso_or_equiv
_atom_site_thermal_displace_type
_atom_site_calc_flag
_atom_site_calc_attached_atom
Co(1) -0.2516(1) 0.42329(4) 0.02769(3) 0.0040(1) Uiso ? ?
Co(2) 0.4039(3) 0.75000 0.25064(8) 0.0238(3) Uani ? ?
Co(3) -0.2545(1) 0.25000 0.19691(4) 0.00575(5) Uani ? ?
Fe(1) -0.2516(1) 0.42329(4) 0.02769(3) 0.0040(1) Uequ ? ?
V(1) -0.2791(2) 0.75000 0.05669(5) 0.0050(2) Uani ? ?
V(2) 0.2212(1) 0.47156(6) 0.15677(3) 0.0046(1) Uani ? ?
O(1) -0.5847(5) 0.3741(2) 0.2135(1) 0.0083(5) Uiso ? ?
O(2) 0.1524(5) 0.6147(2) 0.2041(1) 0.0089(5) Uiso ? ?
O(3) -0.5869(5) 0.5050(2) 0.0747(1) 0.0068(5) Uiso ? ?
O(4) -0.0695(5) 0.3860(2) 0.1275(1) 0.0065(5) Uiso ? ?
O(5) -0.4335(7) 0.25000 0.0058(2) 0.0066(7) Uiso ? ?
O(6) -0.0837(5) 0.6157(2) 0.0352(1) 0.0086(5) Uiso ? ?
O(7) 0.1486(7) 0.75000 0.3476(2) 0.0094(8) Uiso ? ?

loop_
_atom_type_symbol
_atom_type_oxidation_number
_atom_type_number_in_cell
_atom_type_scat_dispersion_real
_atom_type_scat_dispersion_imag
_atom_type_scat_source
Co 0 8 0.349 0.972 'International Tables'
Fe 0 6 0.346 0.844 'International Tables'
V 0 12 0.300 0.529 'International Tables'
O 0 48 0.011 0.006 'International Tables'

loop_
_geom_angle_atom_site_label_1
_geom_angle_atom_site_label_2
_geom_angle_atom_site_label_3
_geom_angle
_geom_angle_site_symmetry_1
_geom_angle_site_symmetry_2
_geom_angle_site_symmetry_3
_geom_angle_publ_flag
O(3) Co(1) O(3) 82.8(2) ? ? ? yes
O(3) Co(1) O(4) 96.2(2) ? ? ? yes
O(3) Co(1) O(5) 93.9(2) ? ? ? yes
O(3) Co(1) O(6) 85.3(2) ? ? ? yes
O(3) Co(1) O(6) 165.4(2) ? ? ? yes
O(3) Co(1) O(4) 169.9(2) ? ? ? yes
O(3) Co(1) O(5) 88.8(2) ? ? ? yes
O(3) Co(1) O(6) 82.9(2) ? ? ? yes
O(3) Co(1) O(6) 86.2(2) ? ? ? yes
O(4) Co(1) O(5) 101.4(2) ? ? ? yes
O(4) Co(1) O(6) 86.9(2) ? ? ? yes
O(4) Co(1) O(6) 92.8(2) ? ? ? yes
O(5) Co(1) O(6) 171.7(2) ? ? ? yes
O(5) Co(1) O(6) 95.5(2) ? ? ? yes
O(6) Co(1) O(6) 83.8(2) ? ? ? yes
Co(2) Co(2) Co(2) 178.9797(2) ? ? ? yes
Co(2) Co(2) O(2) 51.7(1) ? ? ? yes
Co(2) Co(2) O(2) 128.1(1) ? ? ? yes
Co(2) Co(2) O(2) 128.1(1) ? ? ? yes
Co(2) Co(2) O(2) 51.7(1) ? ? ? yes
Co(2) Co(2) O(7) 53.3(2) ? ? ? yes
Co(2) Co(2) O(7) 125.2(2) ? ? ? yes
Co(2) Co(2) O(2) 127.8(1) ? ? ? yes
Co(2) Co(2) O(2) 52.4(1) ? ? ? yes
Co(2) Co(2) O(2) 52.4(1) ? ? ? yes
Co(2) Co(2) O(2) 127.8(1) ? ? ? yes
Co(2) Co(2) O(7) 127.8(2) ? ? ? yes
Co(2) Co(2) O(7) 53.8(2) ? ? ? yes
O(2) Co(2) O(2) 93.6(2) ? ? ? yes
O(2) Co(2) O(2) 179.44(4) ? ? ? yes
O(2) Co(2) O(2) 86.0(2) ? ? ? yes
O(2) Co(2) O(7) 86.6(2) ? ? ? yes
O(2) Co(2) O(7) 92.3(2) ? ? ? yes
O(2) Co(2) O(2) 86.9(2) ? ? ? yes
O(2) Co(2) O(2) 179.44(4) ? ? ? yes
O(2) Co(2) O(7) 93.6(2) ? ? ? yes
O(2) Co(2) O(7) 87.5(2) ? ? ? yes
O(2) Co(2) O(2) 93.6(2) ? ? ? yes
O(2) Co(2) O(7) 93.6(2) ? ? ? yes
O(2) Co(2) O(7) 87.5(2) ? ? ? yes
O(2) Co(2) O(7) 86.6(2) ? ? ? yes
O(2) Co(2) O(7) 92.3(2) ? ? ? yes
O(7) Co(2) O(7) 178.5(3) ? ? ? yes
O(1) Co(3) O(1) 124.3(1) ? ? ? yes
O(1) Co(3) O(1) 74.6(2) ? ? ? yes
O(1) Co(3) O(1) 81.6(1) ? ? ? yes
O(1) Co(3) O(4) 91.1(2) ? ? ? yes
O(1) Co(3) O(4) 147.3(2) ? ? ? yes
O(1) Co(3) O(1) 81.6(1) ? ? ? yes
O(1) Co(3) O(1) 71.7(2) ? ? ? yes
O(1) Co(3) O(4) 129.5(2) ? ? ? yes
O(1) Co(3) O(4) 80.9(2) ? ? ? yes
O(1) Co(3) O(1) 124.3(1) ? ? ? yes
O(1) Co(3) O(4) 147.3(2) ? ? ? yes
O(1) Co(3) O(4) 91.1(2) ? ? ? yes
O(1) Co(3) O(4) 80.9(2) ? ? ? yes
O(1) Co(3) O(4) 129.5(2) ? ? ? yes
O(4) Co(3) O(4) 85.4(2) ? ? ? yes
O(3) Fe(1) O(3) 82.8(2) ? ? ? yes
O(3) Fe(1) O(4) 96.2(2) ? ? ? yes
O(3) Fe(1) O(5) 93.9(2) ? ? ? yes
O(3) Fe(1) O(6) 85.3(2) ? ? ? yes
O(3) Fe(1) O(6) 165.4(2) ? ? ? yes
O(3) Fe(1) O(4) 169.9(2) ? ? ? yes
O(3) Fe(1) O(5) 88.8(2) ? ? ? yes
O(3) Fe(1) O(6) 82.9(2) ? ? ? yes
O(3) Fe(1) O(6) 86.2(2) ? ? ? yes
O(4) Fe(1) O(5) 101.4(2) ? ? ? yes
O(4) Fe(1) O(6) 86.9(2) ? ? ? yes
O(4) Fe(1) O(6) 92.8(2) ? ? ? yes
O(5) Fe(1) O(6) 171.7(2) ? ? ? yes
O(5) Fe(1) O(6) 95.5(2) ? ? ? yes
O(6) Fe(1) O(6) 83.8(2) ? ? ? yes
O(3) V(1) O(3) 116.1(2) ? ? ? yes
O(3) V(1) O(5) 69.5(1) ? ? ? yes
O(3) V(1) O(6) 68.8(2) ? ? ? yes
O(3) V(1) O(6) 172.6(2) ? ? ? yes
O(3) V(1) O(7) 77.7(1) ? ? ? yes
O(3) V(1) O(5) 69.5(1) ? ? ? yes
O(3) V(1) O(6) 172.6(2) ? ? ? yes
O(3) V(1) O(6) 68.8(2) ? ? ? yes
O(3) V(1) O(7) 77.7(1) ? ? ? yes
O(5) V(1) O(6) 108.7(2) ? ? ? yes
O(5) V(1) O(6) 108.7(2) ? ? ? yes
O(5) V(1) O(7) 114.7(3) ? ? ? yes
O(6) V(1) O(6) 105.7(3) ? ? ? yes
O(6) V(1) O(7) 109.3(2) ? ? ? yes
O(6) V(1) O(7) 109.3(2) ? ? ? yes
O(1) V(2) O(1) 69.6(1) ? ? ? yes
O(1) V(2) O(2) 79.7(2) ? ? ? yes
O(1) V(2) O(3) 171.1(2) ? ? ? yes
O(1) V(2) O(4) 67.5(2) ? ? ? yes
O(1) V(2) O(6) 116.6(1) ? ? ? yes
O(1) V(2) O(2) 110.0(2) ? ? ? yes
O(1) V(2) O(3) 105.7(2) ? ? ? yes
O(1) V(2) O(4) 109.8(2) ? ? ? yes
O(1) V(2) O(6) 170.3(2) ? ? ? yes
O(2) V(2) O(3) 109.2(2) ? ? ? yes
O(2) V(2) O(4) 113.4(2) ? ? ? yes
O(2) V(2) O(6) 79.0(2) ? ? ? yes
O(3) V(2) O(4) 108.4(2) ? ? ? yes
O(3) V(2) O(6) 67.1(2) ? ? ? yes
O(4) V(2) O(6) 68.1(2) ? ? ? yes
Co(2) O(2) Co(2) 75.9(1) ? ? ? yes
Co(1) O(3) Co(1) 97.2(2) ? ? ? yes
Co(1) O(3) V(1) 83.2(1) ? ? ? yes
Co(1) O(3) V(2) 133.9(2) ? ? ? yes

loop_
_geom_bond_atom_site_label_1
_geom_bond_atom_site_label_2
_geom_bond_distance
_geom_bond_site_symmetry_1
_geom_bond_site_symmetry_2
_geom_bond_publ_flag
Co(1) O(3) 2.030(4) ? ? yes
Co(1) O(3) 2.068(4) ? ? yes
Co(1) O(4) 1.977(4) ? ? yes
Co(1) O(5) 2.022(3) ? ? yes
Co(1) O(6) 2.138(4) ? ? yes
Co(1) O(6) 2.024(4) ? ? yes
Co(2) Co(2) 2.4826(5) ? ? yes
Co(2) Co(2) 2.4826(5) ? ? yes
Co(2) O(2) 2.027(4) ? ? yes
Co(2) O(2) 2.009(4) ? ? yes
Co(2) O(2) 2.009(4) ? ? yes
Co(2) O(2) 2.027(4) ? ? yes
Co(2) O(7) 2.094(6) ? ? yes
Co(2) O(7) 2.081(6) ? ? yes
Co(3) O(1) 2.092(4) ? ? yes
Co(3) O(1) 2.166(4) ? ? yes
Co(3) O(1) 2.092(4) ? ? yes
Co(3) O(1) 2.166(4) ? ? yes
Co(3) O(4) 2.048(4) ? ? yes
Co(3) O(4) 2.048(4) ? ? yes
Fe(1) O(3) 2.030(4) ? ? yes
Fe(1) O(3) 2.068(4) ? ? yes
Fe(1) O(4) 1.977(4) ? ? yes
Fe(1) O(5) 2.022(3) ? ? yes
Fe(1) O(6) 2.138(4) ? ? yes
Fe(1) O(6) 2.024(4) ? ? yes
V(1) O(3) 2.948(4) ? ? yes
V(1) O(3) 2.948(4) ? ? yes
V(1) O(5) 1.786(6) ? ? yes
V(1) O(6) 1.720(4) ? ? yes
V(1) O(6) 1.720(4) ? ? yes
V(1) O(7) 1.683(6) ? ? yes
V(2) O(1) 2.876(4) ? ? yes
V(2) O(1) 1.694(4) ? ? yes
V(2) O(2) 1.707(4) ? ? yes
V(2) O(3) 1.736(4) ? ? yes
V(2) O(4) 1.760(4) ? ? yes
V(2) O(6) 2.971(4) ? ? yes
